data_4326034
loop_
_publ_author_name
'Kazuhiro Uemura'
'Masahiro Ebihara'

_publ_section_title
;
 One-Dimensionally Extended Paddlewheel Dirhodium Complexes from
 Metal-Metal Bonds with Diplatinum Complexes
;
_journal_name_full 'Inorganic Chemistry'
_journal_page_first 7919
_journal_page_last 7921
_journal_paper_doi 10.1021/ic200786k
_journal_volume 50
_journal_year 2011
_chemical_formula_sum 'C40 H76 F24 N12 O24 Pt4 Rh2'
_chemical_formula_weight 2551.31
_chemical_name_systematic
; 
 ? 
;
_space_group_IT_number 2
_symmetry_cell_setting triclinic
_symmetry_space_group_name_Hall '-P 1'
_symmetry_space_group_name_H-M 'P -1'
_atom_sites_solution_hydrogens geom
_atom_sites_solution_primary direct
_atom_sites_solution_secondary difmap
_audit_creation_method SHELXL-97
_cell_angle_alpha 75.390(14)
_cell_angle_beta 79.396(16)
_cell_angle_gamma 67.485(12)
_cell_formula_units_Z 1
_cell_length_a 11.508(5)
_cell_length_b 12.627(5)
_cell_length_c 14.022(6)
_cell_measurement_reflns_used 4159
_cell_measurement_temperature 123(2)
_cell_measurement_theta_max 27.4835
_cell_measurement_theta_min 3.0177
_cell_volume 1812.7(13)
_computing_cell_refinement CRYSTALCLEAR
_computing_data_collection CRYSTALCLEAR
_computing_data_reduction CRYSTALCLEAR
_computing_molecular_graphics 'Yadokari-XG 2009 (Wakita, Nemoto et al., 2009)'
_computing_publication_material 'Yadokari-XG 2009 (Wakita, Nemoto et al., 2009)'
_computing_structure_refinement 'SHELXL-97 (Sheldrick, 1997)'
_computing_structure_solution 'SHELXS-97 (Sheldrick, 1990)'
_diffrn_ambient_temperature 123(2)
_diffrn_detector_area_resol_mean 14.6199
_diffrn_measured_fraction_theta_full 0.992
_diffrn_measured_fraction_theta_max 0.992
_diffrn_measurement_device_type 'Rigaku/MSC Mercury CCD'
_diffrn_measurement_method dtintegrate.ref
_diffrn_radiation_monochromator 'Graphite Monochromator'
_diffrn_radiation_source 'Rotating Anode'
_diffrn_radiation_type MoK\a
_diffrn_radiation_wavelength 0.71070
_diffrn_reflns_av_R_equivalents 0.0472
_diffrn_reflns_av_sigmaI/netI 0.0822
_diffrn_reflns_limit_h_max 14
_diffrn_reflns_limit_h_min -14
_diffrn_reflns_limit_k_max 16
_diffrn_reflns_limit_k_min -16
_diffrn_reflns_limit_l_max 18
_diffrn_reflns_limit_l_min -11
_diffrn_reflns_number 14871
_diffrn_reflns_theta_full 27.48
_diffrn_reflns_theta_max 27.48
_diffrn_reflns_theta_min 3.02
_exptl_absorpt_coefficient_mu 8.272
_exptl_absorpt_correction_T_max 0.5574
_exptl_absorpt_correction_T_min 0.2885
_exptl_absorpt_correction_type empirical
_exptl_absorpt_process_details '(Higashi, 1995)'
_exptl_crystal_colour green
_exptl_crystal_density_diffrn 2.337
_exptl_crystal_description plate
_exptl_crystal_F_000 1210
_exptl_crystal_size_max 0.20
_exptl_crystal_size_mid 0.17
_exptl_crystal_size_min 0.08
_refine_diff_density_max 3.389
_refine_diff_density_min -2.355
_refine_diff_density_rms 0.333
_refine_ls_extinction_method none
_refine_ls_goodness_of_fit_ref 1.081
_refine_ls_hydrogen_treatment constr
_refine_ls_matrix_type full
_refine_ls_number_parameters 400
_refine_ls_number_reflns 8235
_refine_ls_number_restraints 79
_refine_ls_restrained_S_all 1.100
_refine_ls_R_factor_all 0.1120
_refine_ls_R_factor_gt 0.0778
_refine_ls_shift/su_max 0.000
_refine_ls_shift/su_mean 0.000
_refine_ls_structure_factor_coef Fsqd
_refine_ls_weighting_details 'calc w=1/[\s^2^(Fo^2^)+(0.1174P)^2^+13.0251P] where P=(Fo^2^+2Fc^2^)/3'
_refine_ls_weighting_scheme calc
_refine_ls_wR_factor_gt 0.1951
_refine_ls_wR_factor_ref 0.2155
_reflns_number_gt 5951
_reflns_number_total 8235
_reflns_threshold_expression >2sigma(I)
_cod_data_source_file ic200786k_si_002.cif
_cod_data_source_block 1
_cod_original_cell_volume 1812.7(12)
_cod_database_code 4326034

loop_
_symmetry_equiv_pos_as_xyz
'x, y, z'
'-x, -y, -z'

loop_
_atom_site_label
_atom_site_type_symbol
_atom_site_fract_x
_atom_site_fract_y
_atom_site_fract_z
_atom_site_U_iso_or_equiv
_atom_site_adp_type
_atom_site_occupancy
_atom_site_symmetry_multiplicity
_atom_site_calc_flag
_atom_site_refinement_flags
Pt1 Pt 0.01936(5) 0.05678(5) 0.39029(4) 0.02854(18) Uani 1 1 d .
Pt2 Pt 0.03486(6) 0.20832(5) 0.19907(4) 0.02927(18) Uani 1 1 d .
Rh1 Rh 0.01218(11) 0.41135(10) 0.06126(7) 0.0277(3) Uani 1 1 d .
O1 O 0.1143(11) 0.1452(10) 0.4277(7) 0.041(3) Uani 1 1 d .
O4 O 0.0697(9) 0.3211(8) -0.0461(7) 0.029(2) Uani 1 1 d .
O5 O 0.1953(10) 0.3932(10) 0.0634(8) 0.040(3) Uani 1 1 d .
O6 O -0.0483(11) 0.5118(9) 0.1692(8) 0.044(3) Uani 1 1 d .
O3 O -0.1732(10) 0.4418(10) 0.0533(8) 0.039(3) Uani 1 1 d .
O2 O -0.1476(11) 0.1895(10) 0.4122(7) 0.040(3) Uani 1 1 d .
N5 N 0.1262(13) 0.2603(11) 0.2776(8) 0.036(3) Uani 1 1 d .
H10 H 0.1580 0.3138 0.2442 0.043 Uiso 1 1 calc R
N2 N 0.1829(13) -0.0795(12) 0.3791(9) 0.043(3) Uani 1 1 d .
H25 H 0.1980 -0.1262 0.4399 0.064 Uiso 1 1 calc R
H26 H 0.2474 -0.0523 0.3550 0.064 Uiso 1 1 calc R
H24 H 0.1769 -0.1214 0.3372 0.064 Uiso 1 1 calc R
N1 N -0.0723(17) -0.0391(13) 0.3579(10) 0.052(4) Uani 1 1 d .
H22 H -0.1489 -0.0251 0.3942 0.078 Uiso 1 1 calc R
H23 H -0.0252 -0.1166 0.3729 0.078 Uiso 1 1 calc R
H21 H -0.0835 -0.0180 0.2923 0.078 Uiso 1 1 calc R
C1 C 0.1444(14) 0.2254(13) 0.3709(10) 0.029(3) Uani 1 1 d .
N6 N -0.1356(14) 0.2980(12) 0.2589(9) 0.044(3) Uani 1 1 d .
H20 H -0.1799 0.3605 0.2187 0.053 Uiso 1 1 calc RD
N3 N -0.0544(17) 0.1577(16) 0.1138(11) 0.061(5) Uani 1 1 d .
H29 H -0.0188 0.1663 0.0501 0.092 Uiso 1 1 calc R
H27 H -0.1379 0.2030 0.1160 0.092 Uiso 1 1 calc R
H28 H -0.0461 0.0814 0.1377 0.092 Uiso 1 1 calc R
C11 C 0.2313(17) 0.4679(18) 0.0061(12) 0.052(5) Uani 1 1 d DU
N4 N 0.2093(14) 0.1270(14) 0.1294(10) 0.054(4) Uani 1 1 d .
H30 H 0.2018 0.1334 0.0645 0.081 Uiso 1 1 calc R
H31 H 0.2392 0.0500 0.1590 0.081 Uiso 1 1 calc R
H32 H 0.2638 0.1616 0.1339 0.081 Uiso 1 1 calc R
C6 C -0.1914(15) 0.2788(14) 0.3477(12) 0.039(4) Uani 1 1 d .
C13 C 0.0703(16) 0.3813(15) -0.1380(11) 0.040(4) Uani 1 1 d .
C7 C -0.3186(18) 0.3692(17) 0.3826(14) 0.053(5) Uani 1 1 d .
C2 C 0.2083(18) 0.2839(17) 0.4190(13) 0.048(4) Uani 1 1 d .
C8 C -0.3795(17) 0.4614(19) 0.2920(16) 0.075(7) Uani 1 1 d .
H12 H -0.4549 0.5223 0.3151 0.112 Uiso 1 1 calc R
H13 H -0.4036 0.4231 0.2501 0.112 Uiso 1 1 calc R
H11 H -0.3186 0.4967 0.2536 0.112 Uiso 1 1 calc RD
C12 C 0.367(2) 0.461(2) 0.0013(17) 0.106(9) Uani 1 1 d DU
C4 C 0.310(2) 0.193(2) 0.4731(16) 0.091(10) Uani 1 1 d .
H5 H 0.3875 0.1727 0.4282 0.137 Uiso 1 1 calc R
H4 H 0.2866 0.1234 0.5003 0.137 Uiso 1 1 calc R
H6 H 0.3237 0.2214 0.5274 0.137 Uiso 1 1 calc R
C3 C 0.258(3) 0.366(3) 0.3462(18) 0.119(14) Uani 1 1 d .
H1 H 0.1942 0.4163 0.3003 0.179 Uiso 1 1 calc R
H2 H 0.3348 0.3229 0.3091 0.179 Uiso 1 1 calc R
H3 H 0.2773 0.4154 0.3806 0.179 Uiso 1 1 calc R
C14 C 0.117(2) 0.3119(18) -0.2206(13) 0.062(6) Uani 1 1 d .
C9 C -0.278(2) 0.423(2) 0.450(2) 0.097(9) Uani 1 1 d .
H16 H -0.3495 0.4897 0.4689 0.145 Uiso 1 1 calc R
H14 H -0.2094 0.4509 0.4140 0.145 Uiso 1 1 calc R
H15 H -0.2473 0.3648 0.5089 0.145 Uiso 1 1 calc R
C10 C -0.4047(18) 0.306(2) 0.4387(17) 0.078(7) Uani 1 1 d .
H18 H -0.3759 0.2650 0.5042 0.116 Uiso 1 1 calc R
H19 H -0.4034 0.2482 0.4022 0.116 Uiso 1 1 calc R
H17 H -0.4910 0.3617 0.4463 0.116 Uiso 1 1 calc R
O11 O 0.4021(14) 0.9615(14) 0.2649(13) 0.072(4) Uani 1 1 d .
H38 H 0.4422 1.0076 0.2483 0.108 Uiso 1 1 calc R
C5 C 0.107(3) 0.348(3) 0.485(2) 0.121(12) Uani 1 1 d .
H9 H 0.0532 0.4207 0.4457 0.181 Uiso 1 1 calc R
H7 H 0.1424 0.3654 0.5342 0.181 Uiso 1 1 calc R
H8 H 0.0554 0.2996 0.5178 0.181 Uiso 1 1 calc R
C19 C 0.480(3) 0.851(3) 0.241(2) 0.110(11) Uani 1 1 d .
H33 H 0.4303 0.7989 0.2617 0.132 Uiso 1 1 calc R
H34 H 0.5519 0.8180 0.2816 0.132 Uiso 1 1 calc R
C20 C 0.532(4) 0.845(4) 0.137(2) 0.170(18) Uani 1 1 d .
H35 H 0.4640 0.8624 0.0969 0.255 Uiso 1 1 calc R
H36 H 0.5935 0.7659 0.1347 0.255 Uiso 1 1 calc R
H37 H 0.5750 0.9018 0.1119 0.255 Uiso 1 1 calc R
F4 F 0.2103(19) 0.3279(19) -0.2746(15) 0.142(8) Uani 1 1 d .
F5 F 0.144(2) 0.1996(16) -0.1912(13) 0.151(9) Uani 1 1 d .
F6 F 0.031(2) 0.355(2) -0.2894(16) 0.195(13) Uani 1 1 d .
F7 F -0.1909(16) 0.3897(14) 0.8321(13) 0.124(6) Uiso 1 1 d DU
O8 O -0.1270(17) 0.1183(14) 0.8022(13) 0.094(6) Uiso 1 1 d DU
F9 F -0.208(2) 0.326(2) 0.7054(13) 0.229(13) Uiso 1 1 d DU
F8 F -0.3582(15) 0.3518(18) 0.8287(16) 0.167(9) Uiso 1 1 d DU
C15 C -0.1647(18) 0.1918(14) 0.8523(15) 0.108(10) Uiso 1 1 d DU
C16 C -0.2356(19) 0.3190(15) 0.8041(16) 0.115(10) Uiso 1 1 d DU
O7 O -0.150(4) 0.179(3) 0.9412(17) 0.36(3) Uiso 1 1 d DU
C18 C 0.3762(19) 0.8727(16) -0.2193(13) 0.059(5) Uiso 1 1 d DU
F10 F 0.432(3) 0.945(3) -0.277(2) 0.299(18) Uiso 1 1 d DU
F12 F 0.394(5) 0.784(3) -0.265(3) 0.64(5) Uiso 1 1 d DU
F11 F 0.252(2) 0.932(3) -0.211(2) 0.236(14) Uiso 1 1 d DU
O9 O 0.516(4) 0.843(5) -0.104(3) 0.39(3) Uiso 1 1 d DU
O10 O 0.383(5) 0.748(4) -0.066(3) 0.34(3) Uiso 1 1 d DU
C17 C 0.430(3) 0.819(3) -0.1201(17) 0.25(2) Uiso 1 1 d DU
O12 O 0.181(2) 1.020(2) -0.0192(19) 0.138(9) Uiso 1 1 d .
F2 F 0.401(3) 0.437(4) 0.091(2) 0.41(3) Uiso 1 1 d DU
F3 F 0.371(4) 0.568(3) -0.048(4) 0.46(3) Uiso 1 1 d DU
F1 F 0.439(3) 0.384(4) -0.055(3) 0.44(3) Uiso 1 1 d DU

loop_
_atom_site_aniso_label
_atom_site_aniso_U_11
_atom_site_aniso_U_22
_atom_site_aniso_U_33
_atom_site_aniso_U_23
_atom_site_aniso_U_13
_atom_site_aniso_U_12
Pt1 0.0366(3) 0.0254(3) 0.0236(3) 0.0027(2) -0.0036(2) -0.0155(3)
Pt2 0.0360(3) 0.0264(3) 0.0257(3) 0.0022(2) -0.0047(2) -0.0152(3)
Rh1 0.0343(6) 0.0274(6) 0.0230(5) 0.0014(4) -0.0050(4) -0.0157(5)
O1 0.053(7) 0.054(7) 0.022(5) 0.005(5) -0.004(5) -0.034(6)
O4 0.027(5) 0.014(5) 0.039(5) -0.001(4) 0.011(4) -0.010(4)
O5 0.028(6) 0.039(6) 0.045(6) 0.011(5) -0.006(5) -0.014(5)
O6 0.054(7) 0.028(6) 0.051(6) 0.020(5) -0.038(6) -0.018(5)
O3 0.041(7) 0.039(6) 0.037(6) 0.007(5) -0.009(5) -0.023(5)
O2 0.042(7) 0.033(6) 0.032(5) 0.008(5) 0.004(5) -0.011(5)
N5 0.057(9) 0.032(7) 0.020(5) 0.006(5) -0.002(5) -0.026(7)
N2 0.052(9) 0.034(8) 0.024(6) 0.007(5) 0.003(6) -0.007(7)
N1 0.096(13) 0.045(9) 0.030(7) 0.014(6) -0.015(7) -0.050(9)
C1 0.034(8) 0.033(8) 0.026(6) -0.008(6) 0.007(6) -0.022(7)
N6 0.048(9) 0.036(8) 0.031(6) 0.018(6) 0.002(6) -0.014(7)
N3 0.081(13) 0.084(13) 0.048(9) -0.006(8) -0.022(8) -0.058(11)
C11 0.068(12) 0.070(13) 0.030(8) 0.003(8) 0.000(8) -0.047(11)
N4 0.046(9) 0.064(11) 0.035(7) -0.005(7) 0.002(6) -0.005(8)
C6 0.034(9) 0.036(9) 0.044(9) -0.015(7) -0.005(7) -0.004(7)
C13 0.051(10) 0.045(10) 0.025(7) -0.007(7) 0.000(7) -0.019(8)
C7 0.046(11) 0.052(12) 0.053(10) -0.007(9) 0.008(9) -0.016(9)
C2 0.049(11) 0.055(11) 0.048(9) -0.002(8) -0.006(8) -0.032(9)
C8 0.032(10) 0.061(14) 0.072(13) 0.014(11) 0.007(9) 0.026(9)
C12 0.104(16) 0.15(2) 0.109(18) -0.016(16) -0.045(14) -0.089(16)
C4 0.11(2) 0.13(2) 0.067(14) 0.042(14) -0.059(14) -0.10(2)
C3 0.19(3) 0.15(3) 0.087(17) 0.053(17) -0.09(2) -0.15(3)
C14 0.099(17) 0.047(12) 0.031(8) -0.008(8) 0.024(10) -0.029(12)
C9 0.059(15) 0.09(2) 0.11(2) -0.062(18) -0.003(14) 0.021(14)
C10 0.032(11) 0.10(2) 0.073(14) 0.002(14) 0.012(10) -0.015(12)
O11 0.049(9) 0.071(11) 0.082(10) 0.002(9) -0.007(8) -0.016(8)
C5 0.12(3) 0.13(3) 0.17(3) -0.10(3) 0.01(2) -0.07(2)
C19 0.064(18) 0.11(3) 0.11(2) -0.023(19) 0.003(16) 0.012(17)
C20 0.24(5) 0.20(4) 0.057(17) -0.03(2) 0.00(2) -0.06(4)
F4 0.139(17) 0.164(19) 0.152(16) -0.101(15) 0.095(14) -0.091(15)
F5 0.26(3) 0.086(13) 0.098(12) -0.049(11) 0.063(14) -0.074(16)
F6 0.20(2) 0.23(3) 0.147(18) -0.132(19) -0.088(17) 0.026(19)

loop_
_atom_type_symbol
_atom_type_description
_atom_type_scat_dispersion_real
_atom_type_scat_dispersion_imag
_atom_type_scat_source
C C 0.0033 0.0016 'International Tables Vol C Tables 4.2.6.8 and 6.1.1.4'
H H 0.0000 0.0000 'International Tables Vol C Tables 4.2.6.8 and 6.1.1.4'
F F 0.0171 0.0103 'International Tables Vol C Tables 4.2.6.8 and 6.1.1.4'
N N 0.0061 0.0033 'International Tables Vol C Tables 4.2.6.8 and 6.1.1.4'
O O 0.0106 0.0060 'International Tables Vol C Tables 4.2.6.8 and 6.1.1.4'
Pt Pt -1.7033 8.3905 'International Tables Vol C Tables 4.2.6.8 and 6.1.1.4'
Rh Rh -1.1178 0.9187 'International Tables Vol C Tables 4.2.6.8 and 6.1.1.4'

loop_
_geom_angle_atom_site_label_1
_geom_angle_atom_site_label_2
_geom_angle_atom_site_label_3
_geom_angle
_geom_angle_site_symmetry_1
_geom_angle_site_symmetry_3
N2 Pt1 O1 89.8(6) . .
N2 Pt1 O2 175.9(4) . .
O1 Pt1 O2 90.0(5) . .
N2 Pt1 N1 88.5(7) . .
O1 Pt1 N1 177.2(5) . .
O2 Pt1 N1 91.5(6) . .
N2 Pt1 Pt2 101.0(3) . .
O1 Pt1 Pt2 82.4(3) . .
O2 Pt1 Pt2 83.0(3) . .
N1 Pt1 Pt2 100.1(3) . .
N2 Pt1 Pt1 88.1(3) . 2_556
O1 Pt1 Pt1 90.1(3) . 2_556
O2 Pt1 Pt1 87.8(3) . 2_556
N1 Pt1 Pt1 87.6(4) . 2_556
Pt2 Pt1 Pt1 168.11(3) . 2_556
N6 Pt2 N5 93.0(6) . .
N6 Pt2 N3 88.3(7) . .
N5 Pt2 N3 177.7(6) . .
N6 Pt2 N4 175.7(5) . .
N5 Pt2 N4 87.0(6) . .
N3 Pt2 N4 91.5(7) . .
N6 Pt2 Rh1 85.8(3) . .
N5 Pt2 Rh1 87.8(3) . .
N3 Pt2 Rh1 90.4(5) . .
N4 Pt2 Rh1 89.9(4) . .
N6 Pt2 Pt1 78.5(3) . .
N5 Pt2 Pt1 79.3(3) . .
N3 Pt2 Pt1 102.9(4) . .
N4 Pt2 Pt1 105.7(4) . .
Rh1 Pt2 Pt1 158.96(4) . .
O4 Rh1 O5 88.1(4) . .
O4 Rh1 O3 92.7(4) . .
O5 Rh1 O3 175.8(4) . .
O4 Rh1 O6 177.7(4) . .
O5 Rh1 O6 91.7(5) . .
O3 Rh1 O6 87.3(4) . .
O4 Rh1 Rh1 89.4(3) . 2_565
O5 Rh1 Rh1 88.5(3) . 2_565
O3 Rh1 Rh1 87.3(3) . 2_565
O6 Rh1 Rh1 88.3(3) . 2_565
O4 Rh1 Pt2 90.0(3) . .
O5 Rh1 Pt2 92.8(3) . .
O3 Rh1 Pt2 91.3(3) . .
O6 Rh1 Pt2 92.4(3) . .
Rh1 Rh1 Pt2 178.45(7) 2_565 .
C1 O1 Pt1 124.9(9) . .
C13 O4 Rh1 117.0(9) . .
C11 O5 Rh1 116.2(11) . .
C13 O6 Rh1 115.3(10) 2_565 .
C11 O3 Rh1 116.8(10) 2_565 .
C6 O2 Pt1 123.9(10) . .
C1 N5 Pt2 128.6(10) . .
C1 N5 H10 115.7 . .
Pt2 N5 H10 115.7 . .
Pt1 N2 H25 109.5 . .
Pt1 N2 H26 109.5 . .
H25 N2 H26 109.5 . .
Pt1 N2 H24 109.5 . .
H25 N2 H24 109.5 . .
H26 N2 H24 109.5 . .
Pt1 N1 H22 109.5 . .
Pt1 N1 H23 109.5 . .
H22 N1 H23 109.5 . .
Pt1 N1 H21 109.5 . .
H22 N1 H21 109.5 . .
H23 N1 H21 109.5 . .
O1 C1 N5 124.7(13) . .
O1 C1 C2 114.9(12) . .
N5 C1 C2 120.4(13) . .
C6 N6 Pt2 130.4(11) . .
C6 N6 H20 114.8 . .
Pt2 N6 H20 114.8 . .
Pt2 N3 H29 109.5 . .
Pt2 N3 H27 109.5 . .
H29 N3 H27 109.5 . .
Pt2 N3 H28 109.5 . .
H29 N3 H28 109.5 . .
H27 N3 H28 109.5 . .
O5 C11 O3 131.1(16) . 2_565
O5 C11 C12 120.0(16) . .
O3 C11 C12 108.9(14) 2_565 .
Pt2 N4 H30 109.5 . .
Pt2 N4 H31 109.5 . .
H30 N4 H31 109.5 . .
Pt2 N4 H32 109.5 . .
H30 N4 H32 109.5 . .
H31 N4 H32 109.5 . .
O2 C6 N6 123.8(15) . .
O2 C6 C7 114.5(15) . .
N6 C6 C7 121.6(15) . .
O6 C13 O4 129.8(14) 2_565 .
O6 C13 C14 112.8(14) 2_565 .
O4 C13 C14 117.1(15) . .
C10 C7 C9 112(2) . .
C10 C7 C8 111.3(17) . .
C9 C7 C8 112(2) . .
C10 C7 C6 109.0(17) . .
C9 C7 C6 102.6(15) . .
C8 C7 C6 110.1(15) . .
C4 C2 C5 112(2) . .
C4 C2 C3 110.1(18) . .
C5 C2 C3 109(2) . .
C4 C2 C1 108.8(16) . .
C5 C2 C1 103.7(15) . .
C3 C2 C1 112.6(15) . .
C7 C8 H12 109.5 . .
C7 C8 H13 109.5 . .
H12 C8 H13 109.5 . .
C7 C8 H11 109.5 . .
H12 C8 H11 109.5 . .
H13 C8 H11 109.5 . .
F2 C12 F1 115(2) . .
F2 C12 F3 110.2(18) . .
F1 C12 F3 106.4(18) . .
F2 C12 C11 110.4(18) . .
F1 C12 C11 108.2(17) . .
F3 C12 C11 106.3(17) . .
C2 C4 H5 109.5 . .
C2 C4 H4 109.5 . .
H5 C4 H4 109.5 . .
C2 C4 H6 109.5 . .
H5 C4 H6 109.5 . .
H4 C4 H6 109.5 . .
C2 C3 H1 109.5 . .
C2 C3 H2 109.5 . .
H1 C3 H2 109.5 . .
C2 C3 H3 109.5 . .
H1 C3 H3 109.5 . .
H2 C3 H3 109.5 . .
F4 C14 F5 108(2) . .
F4 C14 F6 99(2) . .
F5 C14 F6 110(2) . .
F4 C14 C13 113.8(19) . .
F5 C14 C13 114.9(15) . .
F6 C14 C13 110.2(19) . .
C7 C9 H16 109.5 . .
C7 C9 H14 109.5 . .
H16 C9 H14 109.5 . .
C7 C9 H15 109.5 . .
H16 C9 H15 109.5 . .
H14 C9 H15 109.5 . .
C7 C10 H18 109.5 . .
C7 C10 H19 109.5 . .
H18 C10 H19 109.5 . .
C7 C10 H17 109.5 . .
H18 C10 H17 109.5 . .
H19 C10 H17 109.5 . .
C19 O11 H38 109.5 . .
C2 C5 H9 109.5 . .
C2 C5 H7 109.5 . .
H9 C5 H7 109.5 . .
C2 C5 H8 109.5 . .
H9 C5 H8 109.5 . .
H7 C5 H8 109.5 . .
O11 C19 C20 120(3) . .
O11 C19 H33 107.4 . .
C20 C19 H33 107.4 . .
O11 C19 H34 107.4 . .
C20 C19 H34 107.4 . .
H33 C19 H34 106.9 . .
C19 C20 H35 109.5 . .
C19 C20 H36 109.5 . .
H35 C20 H36 109.5 . .
C19 C20 H37 109.5 . .
H35 C20 H37 109.5 . .
H36 C20 H37 109.5 . .
O8 C15 O7 127.6(17) . .
O8 C15 C16 118.7(14) . .
O7 C15 C16 113.6(16) . .
F8 C16 F7 108.8(15) . .
F8 C16 F9 111.3(16) . .
F7 C16 F9 108.9(16) . .
F8 C16 C15 112.7(15) . .
F7 C16 C15 108.9(13) . .
F9 C16 C15 106.1(13) . .
F10 C18 F11 107.7(15) . .
F10 C18 F12 109.3(17) . .
F11 C18 F12 106.8(16) . .
F10 C18 C17 112.1(14) . .
F11 C18 C17 113.0(14) . .
F12 C18 C17 107.9(15) . .
O9 C17 O10 127.7(19) . .
O9 C17 C18 118.8(18) . .
O10 C17 C18 113.3(16) . .

loop_
_geom_bond_atom_site_label_1
_geom_bond_atom_site_label_2
_geom_bond_distance
_geom_bond_site_symmetry_2
Pt1 N2 2.018(13) .
Pt1 O1 2.038(11) .
Pt1 O2 2.042(11) .
Pt1 N1 2.054(13) .
Pt1 Pt2 2.8947(12) .
Pt1 Pt1 3.0791(15) 2_556
Pt2 N6 2.001(14) .
Pt2 N5 2.017(12) .
Pt2 N3 2.057(13) .
Pt2 N4 2.060(15) .
Pt2 Rh1 2.7473(15) .
Rh1 O4 1.981(10) .
Rh1 O5 2.036(10) .
Rh1 O3 2.038(11) .
Rh1 O6 2.071(13) .
Rh1 Rh1 2.408(2) 2_565
O1 C1 1.241(16) .
O4 C13 1.321(17) .
O5 C11 1.225(19) .
O6 C13 1.248(19) 2_565
O3 C11 1.26(2) 2_565
O2 C6 1.249(18) .
N5 C1 1.300(17) .
N5 H10 0.8800 .
N2 H25 0.9100 .
N2 H26 0.9100 .
N2 H24 0.9100 .
N1 H22 0.9100 .
N1 H23 0.9100 .
N1 H21 0.9100 .
C1 C2 1.55(2) .
N6 C6 1.30(2) .
N6 H20 0.8800 .
N3 H29 0.9100 .
N3 H27 0.9100 .
N3 H28 0.9100 .
C11 O3 1.26(2) 2_565
C11 C12 1.52(2) .
N4 H30 0.9100 .
N4 H31 0.9100 .
N4 H32 0.9100 .
C6 C7 1.56(2) .
C13 O6 1.248(19) 2_565
C13 C14 1.52(2) .
C7 C10 1.50(3) .
C7 C9 1.52(3) .
C7 C8 1.55(3) .
C2 C4 1.46(3) .
C2 C5 1.46(3) .
C2 C3 1.47(3) .
C8 H12 0.9800 .
C8 H13 0.9800 .
C8 H11 0.9800 .
C12 F2 1.315(17) .
C12 F1 1.332(18) .
C12 F3 1.374(18) .
C4 H5 0.9800 .
C4 H4 0.9800 .
C4 H6 0.9800 .
C3 H1 0.9800 .
C3 H2 0.9800 .
C3 H3 0.9800 .
C14 F4 1.25(2) .
C14 F5 1.30(2) .
C14 F6 1.37(3) .
C9 H16 0.9800 .
C9 H14 0.9800 .
C9 H15 0.9800 .
C10 H18 0.9800 .
C10 H19 0.9800 .
C10 H17 0.9800 .
O11 C19 1.42(3) .
O11 H38 0.8400 .
C5 H9 0.9800 .
C5 H7 0.9800 .
C5 H8 0.9800 .
C19 C20 1.47(4) .
C19 H33 0.9900 .
C19 H34 0.9900 .
C20 H35 0.9800 .
C20 H36 0.9800 .
C20 H37 0.9800 .
F7 C16 1.349(16) .
O8 C15 1.204(15) .
F9 C16 1.350(17) .
F8 C16 1.314(16) .
C15 O7 1.249(16) .
C15 C16 1.535(15) .
C18 F10 1.331(16) .
C18 F11 1.333(16) .
C18 F12 1.360(17) .
C18 C17 1.519(15) .
O9 C17 1.202(17) .
O10 C17 1.252(17) .

loop_
_geom_torsion_atom_site_label_1
_geom_torsion_atom_site_label_2
_geom_torsion_atom_site_label_3
_geom_torsion_atom_site_label_4
_geom_torsion
_geom_torsion_site_symmetry_1
_geom_torsion_site_symmetry_4
N2 Pt1 Pt2 N6 176.9(6) . .
O1 Pt1 Pt2 N6 -94.8(6) . .
O2 Pt1 Pt2 N6 -3.8(5) . .
N1 Pt1 Pt2 N6 86.5(7) . .
Pt1 Pt1 Pt2 N6 -43.3(5) 2_556 .
N2 Pt1 Pt2 N5 -87.7(6) . .
O1 Pt1 Pt2 N5 0.6(5) . .
O2 Pt1 Pt2 N5 91.6(5) . .
N1 Pt1 Pt2 N5 -178.1(6) . .
Pt1 Pt1 Pt2 N5 52.1(4) 2_556 .
N2 Pt1 Pt2 N3 91.3(7) . .
O1 Pt1 Pt2 N3 179.6(6) . .
O2 Pt1 Pt2 N3 -89.4(6) . .
N1 Pt1 Pt2 N3 0.9(7) . .
Pt1 Pt1 Pt2 N3 -128.8(6) 2_556 .
N2 Pt1 Pt2 N4 -4.0(6) . .
O1 Pt1 Pt2 N4 84.3(6) . .
O2 Pt1 Pt2 N4 175.3(6) . .
N1 Pt1 Pt2 N4 -94.4(7) . .
Pt1 Pt1 Pt2 N4 135.8(5) 2_556 .
N2 Pt1 Pt2 Rh1 -140.7(4) . .
O1 Pt1 Pt2 Rh1 -52.4(4) . .
O2 Pt1 Pt2 Rh1 38.6(3) . .
N1 Pt1 Pt2 Rh1 128.9(5) . .
Pt1 Pt1 Pt2 Rh1 -0.8(2) 2_556 .
N6 Pt2 Rh1 O4 -133.8(5) . .
N5 Pt2 Rh1 O4 133.0(5) . .
N3 Pt2 Rh1 O4 -45.5(6) . .
N4 Pt2 Rh1 O4 46.1(5) . .
Pt1 Pt2 Rh1 O4 -175.2(3) . .
N6 Pt2 Rh1 O5 138.1(6) . .
N5 Pt2 Rh1 O5 44.9(5) . .
N3 Pt2 Rh1 O5 -133.6(6) . .
N4 Pt2 Rh1 O5 -42.0(6) . .
Pt1 Pt2 Rh1 O5 96.6(4) . .
N6 Pt2 Rh1 O3 -41.1(5) . .
N5 Pt2 Rh1 O3 -134.3(5) . .
N3 Pt2 Rh1 O3 47.2(6) . .
N4 Pt2 Rh1 O3 138.8(6) . .
Pt1 Pt2 Rh1 O3 -82.5(3) . .
N6 Pt2 Rh1 O6 46.3(5) . .
N5 Pt2 Rh1 O6 -46.9(5) . .
N3 Pt2 Rh1 O6 134.6(6) . .
N4 Pt2 Rh1 O6 -133.8(5) . .
Pt1 Pt2 Rh1 O6 4.9(3) . .
N6 Pt2 Rh1 Rh1 -68(3) . 2_565
N5 Pt2 Rh1 Rh1 -162(3) . 2_565
N3 Pt2 Rh1 Rh1 20(3) . 2_565
N4 Pt2 Rh1 Rh1 111(3) . 2_565
Pt1 Pt2 Rh1 Rh1 -110(3) . 2_565
N2 Pt1 O1 C1 102.6(13) . .
O2 Pt1 O1 C1 -81.5(13) . .
N1 Pt1 O1 C1 154(11) . .
Pt2 Pt1 O1 C1 1.5(13) . .
Pt1 Pt1 O1 C1 -169.2(13) 2_556 .
O5 Rh1 O4 C13 -91.1(11) . .
O3 Rh1 O4 C13 84.8(11) . .
O6 Rh1 O4 C13 -6(10) . .
Rh1 Rh1 O4 C13 -2.5(10) 2_565 .
Pt2 Rh1 O4 C13 176.1(10) . .
O4 Rh1 O5 C11 87.5(13) . .
O3 Rh1 O5 C11 -14(7) . .
O6 Rh1 O5 C11 -90.2(13) . .
Rh1 Rh1 O5 C11 -1.9(13) 2_565 .
Pt2 Rh1 O5 C11 177.4(13) . .
O4 Rh1 O6 C13 2(10) . 2_565
O5 Rh1 O6 C13 86.2(12) . 2_565
O3 Rh1 O6 C13 -89.6(12) . 2_565
Rh1 Rh1 O6 C13 -2.3(11) 2_565 2_565
Pt2 Rh1 O6 C13 179.1(11) . 2_565
O4 Rh1 O3 C11 -89.1(12) . 2_565
O5 Rh1 O3 C11 12(7) . 2_565
O6 Rh1 O3 C11 88.5(12) . 2_565
Rh1 Rh1 O3 C11 0.1(12) 2_565 2_565
Pt2 Rh1 O3 C11 -179.2(12) . 2_565
N2 Pt1 O2 C6 173(7) . .
O1 Pt1 O2 C6 85.8(13) . .
N1 Pt1 O2 C6 -96.5(13) . .
Pt2 Pt1 O2 C6 3.4(12) . .
Pt1 Pt1 O2 C6 175.9(13) 2_556 .
N6 Pt2 N5 C1 74.7(14) . .
N3 Pt2 N5 C1 -159(16) . .
N4 Pt2 N5 C1 -109.6(15) . .
Rh1 Pt2 N5 C1 160.4(14) . .
Pt1 Pt2 N5 C1 -3.0(13) . .
Pt1 O1 C1 N5 -4(2) . .
Pt1 O1 C1 C2 176.2(11) . .
Pt2 N5 C1 O1 5(2) . .
Pt2 N5 C1 C2 -175.1(12) . .
N5 Pt2 N6 C6 -72.0(16) . .
N3 Pt2 N6 C6 109.9(16) . .
N4 Pt2 N6 C6 -162(7) . .
Rh1 Pt2 N6 C6 -159.6(16) . .
Pt1 Pt2 N6 C6 6.4(15) . .
Rh1 O5 C11 O3 3(3) . 2_565
Rh1 O5 C11 C12 -179.0(14) . .
Pt1 O2 C6 N6 0(2) . .
Pt1 O2 C6 C7 -178.6(11) . .
Pt2 N6 C6 O2 -6(3) . .
Pt2 N6 C6 C7 172.2(12) . .
Rh1 O4 C13 O6 6(2) . 2_565
Rh1 O4 C13 C14 178.7(13) . .
O2 C6 C7 C10 -45(2) . .
N6 C6 C7 C10 136.8(18) . .
O2 C6 C7 C9 74(2) . .
N6 C6 C7 C9 -105(2) . .
O2 C6 C7 C8 -167.1(17) . .
N6 C6 C7 C8 14(2) . .
O1 C1 C2 C4 50(2) . .
N5 C1 C2 C4 -130.0(18) . .
O1 C1 C2 C5 -70(2) . .
N5 C1 C2 C5 110(2) . .
O1 C1 C2 C3 172(2) . .
N5 C1 C2 C3 -8(3) . .
O5 C11 C12 F2 -45(3) . .
O3 C11 C12 F2 133(3) 2_565 .
O5 C11 C12 F1 81(3) . .
O3 C11 C12 F1 -100(3) 2_565 .
O5 C11 C12 F3 -165(3) . .
O3 C11 C12 F3 14(3) 2_565 .
O6 C13 C14 F4 54(3) 2_565 .
O4 C13 C14 F4 -121(2) . .
O6 C13 C14 F5 179(2) 2_565 .
O4 C13 C14 F5 5(3) . .
O6 C13 C14 F6 -57(3) 2_565 .
O4 C13 C14 F6 129(2) . .
O8 C15 C16 F8 105(2) . .
O7 C15 C16 F8 -78(3) . .
O8 C15 C16 F7 -135(2) . .
O7 C15 C16 F7 43(3) . .
O8 C15 C16 F9 -17(2) . .
O7 C15 C16 F9 160(3) . .
F10 C18 C17 O9 -2(4) . .
F11 C18 C17 O9 -124(3) . .
F12 C18 C17 O9 119(4) . .
F10 C18 C17 O10 -178(3) . .
F11 C18 C17 O10 60(3) . .
F12 C18 C17 O10 -58(4) . .
